data_7221653
loop_
_publ_author_name
'Bhunia, Apurba'
'Manna, Soumen'
'Mistri, Soumen'
'Paul, Aparup'
'Manne, Rajesh Kumar'
'Santra, Manas Kumar'
'Bertolasi, Valerio'
'Manna, Subal Chandra'

_publ_section_title
;
 Synthesis, characterization, TDDFT calculation and biological activity of
 tetradentate ligand based square pyramidal Cu(II) complexes
;
_journal_name_full 'RSC Adv.'
_journal_paper_doi 10.1039/C5RA12324K
_journal_year 2015
_chemical_formula_moiety 'C11 H18 Cu N3 O2, Cl O4'
_chemical_formula_sum 'C11 H18 Cl Cu N3 O6'
_chemical_formula_weight 387.27
_chemical_name_systematic
;
 ?
;
_space_group_IT_number 14
_symmetry_cell_setting monoclinic
_symmetry_space_group_name_Hall '-P 2ybc'
_symmetry_space_group_name_H-M 'P 1 21/c 1'
_atom_sites_solution_hydrogens difmao
_atom_sites_solution_primary direct
_atom_sites_solution_secondary difmap
_audit_creation_method SHELXL-97
_audit_update_record
;
2015-04-17 deposited with the CCDC.
2015-07-24 downloaded from the CCDC.
;
_cell_angle_alpha 90.00
_cell_angle_beta 100.5371(15)
_cell_angle_gamma 90.00
_cell_formula_units_Z 4
_cell_length_a 9.9206(3)
_cell_length_b 14.4822(4)
_cell_length_c 10.9734(3)
_cell_measurement_reflns_used 7961
_cell_measurement_temperature 295
_cell_measurement_theta_max 30.05
_cell_measurement_theta_min 3.78
_cell_volume 1549.99(8)
_computing_cell_refinement 'Denzo-SMN (Otwinowski & Minor, 1997)'
_computing_data_collection 'COLLECT (Nonius, 1998)'
_computing_data_reduction 'Denzo-SMN (Otwinowski & Minor, 1997)'
_computing_molecular_graphics 'ORTEPIII (Burnett & Johnson, 1996)'
_computing_publication_material 'SHELXL-97 (Sheldrick, 1997), PARST (Nardelli, 1995)'
_computing_structure_refinement 'SHELXL-97 (Sheldrick, 1997)'
_computing_structure_solution 'SIR97 (Altomare et al., 1999)'
_diffrn_ambient_temperature 293(2)
_diffrn_measured_fraction_theta_full 0.992
_diffrn_measured_fraction_theta_max 0.992
_diffrn_measurement_device_type 'Nonius Kappa CCD'
_diffrn_measurement_method '\f scans and \w scans'
_diffrn_radiation_monochromator graphite
_diffrn_radiation_source 'fine-focus sealed tube'
_diffrn_radiation_type MoK\a
_diffrn_radiation_wavelength 0.71073
_diffrn_reflns_av_R_equivalents 0.0212
_diffrn_reflns_av_sigmaI/netI 0.0358
_diffrn_reflns_limit_h_max 13
_diffrn_reflns_limit_h_min -13
_diffrn_reflns_limit_k_max 18
_diffrn_reflns_limit_k_min -20
_diffrn_reflns_limit_l_max 15
_diffrn_reflns_limit_l_min -15
_diffrn_reflns_number 7961
_diffrn_reflns_theta_full 30.05
_diffrn_reflns_theta_max 30.05
_diffrn_reflns_theta_min 3.78
_exptl_absorpt_coefficient_mu 1.613
_exptl_absorpt_correction_T_max 0.790
_exptl_absorpt_correction_T_min 0.643
_exptl_absorpt_correction_type empirical
_exptl_absorpt_process_details 'SORTAV (R.H Blessing, Acta Crystallogr., 1995, A51, 33)'
_exptl_crystal_colour 'dark red'
_exptl_crystal_density_diffrn 1.660
_exptl_crystal_density_method 'not measured'
_exptl_crystal_description prismatic
_exptl_crystal_F_000 796
_exptl_crystal_size_max 0.30
_exptl_crystal_size_mid 0.26
_exptl_crystal_size_min 0.16
_refine_diff_density_max 0.740
_refine_diff_density_min -0.466
_refine_diff_density_rms 0.069
_refine_ls_extinction_method none
_refine_ls_goodness_of_fit_ref 1.017
_refine_ls_hydrogen_treatment refall
_refine_ls_matrix_type full
_refine_ls_number_parameters 271
_refine_ls_number_reflns 4510
_refine_ls_number_restraints 0
_refine_ls_restrained_S_all 1.017
_refine_ls_R_factor_all 0.0648
_refine_ls_R_factor_gt 0.0453
_refine_ls_shift/su_max 0.001
_refine_ls_shift/su_mean 0.000
_refine_ls_structure_factor_coef Fsqd
_refine_ls_weighting_details 'calc w=1/[\s^2^(Fo^2^)+(0.0708P)^2^+0.7108P] where P=(Fo^2^+2Fc^2^)/3'
_refine_ls_weighting_scheme calc
_refine_ls_wR_factor_gt 0.1188
_refine_ls_wR_factor_ref 0.1308
_reflns_number_gt 3418
_reflns_number_total 4510
_reflns_threshold_expression I>2sigma(I)
_cod_data_source_file c5ra12324k2.cif
_cod_data_source_block (complex-1)
_cod_depositor_comments
;
The following automatic conversions were performed:

'_symmetry_cell_setting' value 'Monoclinic' changed to 'monoclinic'
according to
/usr/data/users/saulius/crontab/automatic-downloads/rss-feeds/RSC/lib/dictionaries/cif_core.dic
dictionary named 'cif_core.dic' version 2.4.2 from 2011-04-26.

Automatic conversion script
Id: cif_fix_values 3271 2015-04-21 07:52:19Z andrius 
;
_cod_original_cell_volume 1549.98(8)
_cod_original_sg_symbol_H-M 'P 21/c'
_cod_database_code 7221653

loop_
_symmetry_equiv_pos_as_xyz
'x, y, z'
'-x, y+1/2, -z+1/2'
'-x, -y, -z'
'x, -y-1/2, z-1/2'

loop_
_atom_site_label
_atom_site_type_symbol
_atom_site_fract_x
_atom_site_fract_y
_atom_site_fract_z
_atom_site_U_iso_or_equiv
_atom_site_adp_type
_atom_site_occupancy
_atom_site_symmetry_multiplicity
_atom_site_calc_flag
Cu1 Cu 0.17380(3) 0.42482(2) 0.14850(3) 0.04173(12) Uani 1 1 d
O1 O 0.13860(18) 0.39185(15) -0.02409(16) 0.0513(4) Uani 1 1 d
C1 C 0.2320(3) 0.37015(17) -0.0914(2) 0.0437(5) Uani 1 1 d
C2 C 0.1853(3) 0.3405(2) -0.2148(2) 0.0527(6) Uani 1 1 d
C3 C 0.2760(4) 0.3188(2) -0.2919(3) 0.0633(8) Uani 1 1 d
C4 C 0.4161(4) 0.3246(2) -0.2496(3) 0.0685(9) Uani 1 1 d
C5 C 0.4639(3) 0.3513(2) -0.1298(3) 0.0591(7) Uani 1 1 d
C6 C 0.3741(3) 0.37395(17) -0.0478(2) 0.0463(6) Uani 1 1 d
C7 C 0.4364(3) 0.39600(19) 0.0787(3) 0.0485(6) Uani 1 1 d
N1 N 0.3713(2) 0.41669(14) 0.1649(2) 0.0453(5) Uani 1 1 d
C8 C 0.4435(3) 0.4339(2) 0.2923(3) 0.0573(7) Uani 1 1 d
C9 C 0.3514(3) 0.4046(2) 0.3802(3) 0.0536(7) Uani 1 1 d
N2 N 0.2134(3) 0.44213(18) 0.3331(2) 0.0472(5) Uani 1 1 d
C10 C 0.0979(4) 0.4036(2) 0.3833(3) 0.0575(7) Uani 1 1 d
C11 C -0.0319(4) 0.4335(3) 0.2995(3) 0.0599(8) Uani 1 1 d
N3 N -0.0221(3) 0.4108(2) 0.1701(2) 0.0550(6) Uani 1 1 d
O2 O 0.1357(3) 0.58670(17) 0.1183(2) 0.0580(5) Uani 1 1 d
Cl1 Cl -0.23559(7) 0.19347(5) 0.03913(6) 0.05233(18) Uani 1 1 d
O3 O -0.1041(3) 0.1612(4) 0.0773(3) 0.162(2) Uani 1 1 d
O4 O -0.2542(3) 0.2233(2) -0.0877(2) 0.0839(7) Uani 1 1 d
O5 O -0.3332(4) 0.1245(2) 0.0498(3) 0.1161(12) Uani 1 1 d
O6 O -0.2603(5) 0.2689(3) 0.1118(4) 0.1291(14) Uani 1 1 d
H2 H 0.092(3) 0.331(2) -0.238(3) 0.046(8) Uiso 1 1 d
H3 H 0.247(3) 0.302(2) -0.369(3) 0.050(8) Uiso 1 1 d
H4 H 0.466(4) 0.305(3) -0.302(4) 0.085(12) Uiso 1 1 d
H5 H 0.557(4) 0.346(2) -0.097(3) 0.057(9) Uiso 1 1 d
H7 H 0.527(4) 0.394(2) 0.097(3) 0.060(9) Uiso 1 1 d
H81 H 0.539(4) 0.400(3) 0.304(4) 0.083(12) Uiso 1 1 d
H82 H 0.457(4) 0.494(3) 0.294(4) 0.082(12) Uiso 1 1 d
H91 H 0.385(3) 0.4281(17) 0.462(3) 0.040(7) Uiso 1 1 d
H92 H 0.340(3) 0.338(2) 0.378(3) 0.056(8) Uiso 1 1 d
H2N H 0.218(4) 0.493(2) 0.345(3) 0.058(10) Uiso 1 1 d
H101 H 0.113(4) 0.335(3) 0.381(3) 0.070(10) Uiso 1 1 d
H102 H 0.108(4) 0.424(2) 0.460(3) 0.059(9) Uiso 1 1 d
H111 H -0.100(5) 0.406(3) 0.314(4) 0.089(14) Uiso 1 1 d
H112 H -0.037(4) 0.499(3) 0.304(4) 0.084(12) Uiso 1 1 d
H3N1 H -0.042(4) 0.354(3) 0.157(3) 0.063(10) Uiso 1 1 d
H3N2 H -0.077(5) 0.442(3) 0.119(5) 0.100(16) Uiso 1 1 d
H2O1 H 0.062(5) 0.596(3) 0.114(4) 0.086(15) Uiso 1 1 d
H2O2 H 0.175(4) 0.626(3) 0.134(3) 0.062(13) Uiso 1 1 d

loop_
_atom_site_aniso_label
_atom_site_aniso_U_11
_atom_site_aniso_U_22
_atom_site_aniso_U_33
_atom_site_aniso_U_23
_atom_site_aniso_U_13
_atom_site_aniso_U_12
Cu1 0.03790(19) 0.0503(2) 0.03540(17) 0.00124(11) 0.00254(12) -0.00183(11)
O1 0.0371(9) 0.0733(12) 0.0415(9) -0.0080(9) 0.0022(7) 0.0032(8)
C1 0.0477(13) 0.0419(12) 0.0413(12) 0.0047(10) 0.0074(10) 0.0041(10)
C2 0.0629(18) 0.0505(14) 0.0429(13) 0.0027(11) 0.0045(12) 0.0087(13)
C3 0.100(3) 0.0509(15) 0.0419(14) 0.0052(12) 0.0201(15) 0.0122(16)
C4 0.090(3) 0.0584(17) 0.0671(19) 0.0086(15) 0.0418(19) 0.0121(17)
C5 0.0568(18) 0.0531(15) 0.0728(19) 0.0062(14) 0.0265(15) 0.0053(13)
C6 0.0466(14) 0.0400(12) 0.0533(14) 0.0054(10) 0.0121(11) 0.0038(10)
C7 0.0361(13) 0.0479(13) 0.0594(15) 0.0047(12) 0.0029(11) 0.0021(10)
N1 0.0363(11) 0.0490(11) 0.0468(11) 0.0049(9) -0.0024(8) 0.0004(8)
C8 0.0488(16) 0.0644(19) 0.0513(15) -0.0011(13) -0.0104(12) -0.0048(13)
C9 0.0617(17) 0.0522(15) 0.0409(13) 0.0006(11) -0.0068(11) 0.0038(13)
N2 0.0576(14) 0.0416(12) 0.0398(11) -0.0002(9) 0.0021(9) 0.0013(10)
C10 0.071(2) 0.0603(17) 0.0434(14) 0.0071(13) 0.0161(13) 0.0049(14)
C11 0.0607(19) 0.070(2) 0.0539(16) 0.0102(14) 0.0230(14) 0.0032(15)
N3 0.0443(13) 0.0701(17) 0.0511(13) 0.0015(12) 0.0103(10) -0.0093(12)
O2 0.0469(13) 0.0513(12) 0.0717(14) 0.0111(10) 0.0005(11) 0.0012(10)
Cl1 0.0476(4) 0.0542(4) 0.0534(4) 0.0001(3) 0.0045(3) -0.0039(3)
O3 0.0654(19) 0.327(7) 0.089(2) 0.033(3) 0.0000(16) 0.059(3)
O4 0.099(2) 0.0872(17) 0.0657(15) 0.0166(13) 0.0160(13) 0.0098(15)
O5 0.117(3) 0.100(2) 0.120(3) 0.0285(19) -0.008(2) -0.051(2)
O6 0.178(4) 0.104(2) 0.113(3) -0.048(2) 0.048(2) -0.016(2)

loop_
_atom_type_symbol
_atom_type_description
_atom_type_scat_dispersion_real
_atom_type_scat_dispersion_imag
_atom_type_scat_source
Cu Cu 0.3201 1.2651 'International Tables Vol C Tables 4.2.6.8 and 6.1.1.4'
C C 0.0033 0.0016 'International Tables Vol C Tables 4.2.6.8 and 6.1.1.4'
H H 0.0000 0.0000 'International Tables Vol C Tables 4.2.6.8 and 6.1.1.4'
O O 0.0106 0.0060 'International Tables Vol C Tables 4.2.6.8 and 6.1.1.4'
Cl Cl 0.1484 0.1585 'International Tables Vol C Tables 4.2.6.8 and 6.1.1.4'
N N 0.0061 0.0033 'International Tables Vol C Tables 4.2.6.8 and 6.1.1.4'

loop_
_geom_angle_atom_site_label_1
_geom_angle_atom_site_label_2
_geom_angle_atom_site_label_3
_geom_angle
O1 Cu1 N1 94.29(9)
O1 Cu1 N2 172.77(9)
N1 Cu1 N2 84.61(10)
O1 Cu1 N3 94.93(9)
N1 Cu1 N3 164.90(11)
N2 Cu1 N3 84.74(10)
O1 Cu1 O2 96.39(9)
N1 Cu1 O2 101.78(9)
N2 Cu1 O2 90.83(10)
N3 Cu1 O2 89.05(12)
C1 O1 Cu1 126.10(16)
O1 C1 C6 124.2(2)
O1 C1 C2 117.8(2)
C6 C1 C2 118.0(2)
C3 C2 C1 121.3(3)
C3 C2 H2 122.0(18)
C1 C2 H2 116.4(18)
C2 C3 C4 120.5(3)
C2 C3 H3 122(2)
C4 C3 H3 118(2)
C5 C4 C3 119.3(3)
C5 C4 H4 126(3)
C3 C4 H4 114(3)
C4 C5 C6 121.9(3)
C4 C5 H5 119(2)
C6 C5 H5 118(2)
C1 C6 C5 118.9(3)
C1 C6 C7 124.1(2)
C5 C6 C7 116.9(3)
N1 C7 C6 125.3(2)
N1 C7 H7 118(2)
C6 C7 H7 117(2)
C7 N1 C8 121.3(2)
C7 N1 Cu1 125.93(19)
C8 N1 Cu1 112.7(2)
N1 C8 C9 108.3(2)
N1 C8 H81 108(2)
C9 C8 H81 115(2)
N1 C8 H82 104(3)
C9 C8 H82 112(3)
H81 C8 H82 109(3)
N2 C9 C8 107.7(2)
N2 C9 H91 109.9(17)
C8 C9 H91 110.5(17)
N2 C9 H92 104.8(19)
C8 C9 H92 110.3(18)
H91 C9 H92 113(2)
C10 N2 C9 117.7(2)
C10 N2 Cu1 108.02(19)
C9 N2 Cu1 107.79(17)
C10 N2 H2N 110(3)
C9 N2 H2N 106(3)
Cu1 N2 H2N 107(3)
N2 C10 C11 107.5(2)
N2 C10 H101 104(2)
C11 C10 H101 112(2)
N2 C10 H102 106(2)
C11 C10 H102 115(2)
H101 C10 H102 111(3)
N3 C11 C10 108.9(3)
N3 C11 H111 106(3)
C10 C11 H111 112(3)
N3 C11 H112 106(2)
C10 C11 H112 108(3)
H111 C11 H112 115(4)
C11 N3 Cu1 109.1(2)
C11 N3 H3N1 109(2)
Cu1 N3 H3N1 106(2)
C11 N3 H3N2 112(3)
Cu1 N3 H3N2 113(3)
H3N1 N3 H3N2 108(4)
Cu1 O2 H2O1 109(3)
Cu1 O2 H2O2 135(3)
H2O1 O2 H2O2 112(4)
O3 Cl1 O6 110.3(3)
O3 Cl1 O5 111.2(3)
O6 Cl1 O5 108.1(3)
O3 Cl1 O4 110.1(2)
O6 Cl1 O4 108.2(2)
O5 Cl1 O4 108.92(19)

loop_
_geom_bond_atom_site_label_1
_geom_bond_atom_site_label_2
_geom_bond_distance
Cu1 O1 1.9222(18)
Cu1 N1 1.938(2)
Cu1 N2 2.007(2)
Cu1 N3 2.010(3)
Cu1 O2 2.388(2)
O1 C1 1.324(3)
C1 C6 1.405(4)
C1 C2 1.415(4)
C2 C3 1.380(4)
C2 H2 0.92(3)
C3 C4 1.384(5)
C3 H3 0.88(3)
C4 C5 1.369(5)
C4 H4 0.87(4)
C5 C6 1.416(4)
C5 H5 0.93(3)
C6 C7 1.449(4)
C7 N1 1.275(4)
C7 H7 0.88(3)
N1 C8 1.472(4)
C8 C9 1.506(5)
C8 H81 1.05(4)
C8 H82 0.88(4)
C9 N2 1.476(4)
C9 H91 0.97(3)
C9 H92 0.97(3)
N2 C10 1.469(4)
N2 H2N 0.74(3)
C10 C11 1.503(5)
C10 H101 1.01(4)
C10 H102 0.88(4)
C11 N3 1.478(4)
C11 H111 0.83(4)
C11 H112 0.95(4)
N3 H3N1 0.85(4)
N3 H3N2 0.84(5)
O2 H2O1 0.73(5)
O2 H2O2 0.69(4)
Cl1 O3 1.377(3)
Cl1 O6 1.401(3)
Cl1 O5 1.411(3)
Cl1 O4 1.436(2)
